data_8105997
loop_
_publ_author_name
'Chang, Xin-Hong'

_publ_section_title
;
 Crystal structure of bis(acridin-10-ium) 2,5-dihydroxyterephthalate ---
 2,5-dihydroxyterephthalic acid (1/1), C21H15NO6
;
_journal_issue 6
_journal_name_full 'Zeitschrift f\"ur Kristallographie - New Crystal Structures'
_journal_page_first 1253
_journal_page_last 1254
_journal_paper_doi 10.1515/ncrs-2019-0377
_journal_volume 234
_journal_year 2019
_chemical_formula_moiety 'C13 H10 N, C4 H2 O3, C4 H3 O3'
_chemical_formula_sum 'C21 H15 N O6'
_chemical_formula_weight 377.34
_space_group_crystal_system triclinic
_space_group_IT_number 2
_space_group_name_Hall '-P 1'
_space_group_name_H-M_alt 'P -1'
_atom_sites_solution_hydrogens geom
_atom_sites_solution_primary dual
_cell_angle_alpha 102.581(4)
_cell_angle_beta 92.929(4)
_cell_angle_gamma 102.573(4)
_cell_formula_units_Z 2
_cell_length_a 9.3591(4)
_cell_length_b 9.4371(5)
_cell_length_c 10.1106(5)
_cell_measurement_reflns_used 4162
_cell_measurement_temperature 288.7(3)
_cell_measurement_theta_max 27.0170
_cell_measurement_theta_min 4.1410
_cell_volume 846.09(7)
_computing_cell_refinement 'CrysAlisPro 1.171.38.41r (Rigaku OD, 2015)'
_computing_data_collection 'CrysAlisPro 1.171.38.41r (Rigaku OD, 2015)'
_computing_data_reduction 'CrysAlisPro 1.171.38.41r (Rigaku OD, 2015)'
_computing_molecular_graphics 'Olex2 (Dolomanov et al., 2009)'
_computing_publication_material 'Olex2 (Dolomanov et al., 2009)'
_computing_structure_refinement 'ShelXL (Sheldrick, 2015)'
_computing_structure_solution 'ShelXT (Sheldrick, 2015)'
_diffrn_ambient_environment air
_diffrn_ambient_temperature 288.7(3)
_diffrn_detector 'CCD plate'
_diffrn_detector_area_resol_mean 8.0584
_diffrn_detector_type EosS2
_diffrn_measured_fraction_theta_full 0.976
_diffrn_measured_fraction_theta_max 0.968
_diffrn_measurement_details
;
List of Runs (angles in degrees, time in seconds):

  # Type    Start    End  Width  t~exp~   \w     \q     \k     \f   Frames
--------------------------------------------------------------------------
  1  \w     -5.00  76.00   1.00    7.00    --   12.26  38.00 -60.00   81
  2  \w     38.00  79.00   1.00    7.00    --   12.26  57.00  30.00   41
  3  \w      6.00  34.00   1.00    7.00    --   12.26  57.00 120.00   28
  4  \w     -6.00  79.00   1.00    7.00    --   12.26  77.00 150.00   85
  5  \w     -1.00  67.00   1.00    7.00    --   12.26  57.00   0.00   68
  6  \w    -38.00  55.00   1.00    7.00    --  -11.32  77.00-120.00   93
  7  \w    -16.00  51.00   1.00    7.00    --   12.26 -99.00 120.00   67
  8  \w     21.00  51.00   1.00    7.00    --   12.26 -99.00  30.00   30
  9  \w    -15.00  51.00   1.00    7.00    --   12.26 -99.00-180.00   66
 10  \w    -55.00  10.00   1.00    7.00    --   12.26 -57.00   0.00   65
;
_diffrn_measurement_device 'four-circle diffractometer'
_diffrn_measurement_device_type 'SuperNova, Single source at offset, EosS2'
_diffrn_measurement_method '\w scans'
_diffrn_orient_matrix_type 'CrysAlisPro convention (1999,Acta A55,543-557)'
_diffrn_orient_matrix_UB_11 -0.0261274000
_diffrn_orient_matrix_UB_12 0.0499931000
_diffrn_orient_matrix_UB_13 0.0507327000
_diffrn_orient_matrix_UB_21 0.0297747000
_diffrn_orient_matrix_UB_22 0.0597047000
_diffrn_orient_matrix_UB_23 -0.0301409000
_diffrn_orient_matrix_UB_31 -0.0672709000
_diffrn_orient_matrix_UB_32 -0.0145730000
_diffrn_orient_matrix_UB_33 -0.0417174000
_diffrn_radiation_monochromator mirror
_diffrn_radiation_probe x-ray
_diffrn_radiation_type MoK\a
_diffrn_radiation_wavelength 0.71073
_diffrn_reflns_av_R_equivalents 0.0260
_diffrn_reflns_av_unetI/netI 0.0303
_diffrn_reflns_Laue_measured_fraction_full 0.976
_diffrn_reflns_Laue_measured_fraction_max 0.968
_diffrn_reflns_limit_h_max 11
_diffrn_reflns_limit_h_min -11
_diffrn_reflns_limit_k_max 11
_diffrn_reflns_limit_k_min -11
_diffrn_reflns_limit_l_max 11
_diffrn_reflns_limit_l_min -12
_diffrn_reflns_number 10752
_diffrn_reflns_point_group_measured_fraction_full 0.976
_diffrn_reflns_point_group_measured_fraction_max 0.968
_diffrn_reflns_theta_full 25.242
_diffrn_reflns_theta_max 25.483
_diffrn_reflns_theta_min 3.209
_diffrn_source 'micro-focus sealed X-ray tube'
_diffrn_source_type 'SuperNova (Mo) X-ray Source'
_exptl_absorpt_coefficient_mu 0.110
_exptl_absorpt_correction_T_max 1.00000
_exptl_absorpt_correction_T_min 0.76182
_exptl_absorpt_correction_type multi-scan
_exptl_absorpt_process_details
;
CrysAlisPro 1.171.38.41r (Rigaku Oxford Diffraction, 2015)
Empirical absorption correction using spherical harmonics,
 implemented in SCALE3 ABSPACK scaling algorithm.
;
_exptl_crystal_colour 'clear light brown'
_exptl_crystal_colour_lustre clear
_exptl_crystal_colour_modifier light
_exptl_crystal_colour_primary brown
_exptl_crystal_density_diffrn 1.481
_exptl_crystal_description block
_exptl_crystal_F_000 392
_exptl_crystal_size_max 0.26
_exptl_crystal_size_mid 0.23
_exptl_crystal_size_min 0.16
_refine_diff_density_max 0.167
_refine_diff_density_min -0.219
_refine_diff_density_rms 0.042
_refine_ls_extinction_coef .
_refine_ls_extinction_method none
_refine_ls_goodness_of_fit_ref 1.071
_refine_ls_hydrogen_treatment constr
_refine_ls_matrix_type full
_refine_ls_number_parameters 256
_refine_ls_number_reflns 3060
_refine_ls_number_restraints 0
_refine_ls_restrained_S_all 1.071
_refine_ls_R_factor_all 0.0571
_refine_ls_R_factor_gt 0.0452
_refine_ls_shift/su_max 0.000
_refine_ls_shift/su_mean 0.000
_refine_ls_structure_factor_coef Fsqd
_refine_ls_weighting_details 'w=1/[\s^2^(Fo^2^)+(0.0420P)^2^+0.3930P] where P=(Fo^2^+2Fc^2^)/3'
_refine_ls_weighting_scheme calc
_refine_ls_wR_factor_gt 0.1080
_refine_ls_wR_factor_ref 0.1135
_reflns_Friedel_coverage 0.000
_reflns_Friedel_fraction_full .
_reflns_Friedel_fraction_max .
_reflns_number_gt 2499
_reflns_number_total 3060
_reflns_threshold_expression 'I > 2\s(I)'
_cod_data_source_file suppl_ncrs-2019-0377_suppl.cif
_cod_data_source_block 1
_cod_database_code 8105997
_shelx_space_group_comment
;
The symmetry employed for this shelxl refinement is uniquely defined
by the following loop, which should always be used as a source of
symmetry information in preference to the above space-group names.
They are only intended as comments.
;
_shelx_estimated_absorpt_t_max 0.983
_shelx_estimated_absorpt_t_min 0.972
_reflns_odcompleteness_completeness 99.74
_reflns_odcompleteness_iscentric 1
_reflns_odcompleteness_theta 24.06
_olex2_refinement_description
;
1. Fixed Uiso
 At 1.2 times of:
  All C(H) groups, All N(H) groups
 At 1.5 times of:
  All O(H) groups
2.a Aromatic/amide H refined with riding coordinates:
 N1(H1), C1(H1A), C2(H2), C3(H3), C4(H4), C6(H6), C8(H8), C9(H9), C10(H10),
 C11(H11), C14(H14), C19(H19)
2.b Idealised tetrahedral OH refined as rotating group:
 O3(H3A), O4(H4A), O5(H5)
;
_olex2_submission_special_instructions 'No special instructions were received'
_oxdiff_exptl_absorpt_empirical_details
;
Empirical correction (ABSPACK) includes:
- Absorption correction using spherical harmonics
- Frame scaling
;
_oxdiff_exptl_absorpt_empirical_full_max 1.482
_oxdiff_exptl_absorpt_empirical_full_min 0.651

loop_
_space_group_symop_operation_xyz
'x, y, z'
'-x, -y, -z'

loop_
_atom_site_label
_atom_site_type_symbol
_atom_site_fract_x
_atom_site_fract_y
_atom_site_fract_z
_atom_site_U_iso_or_equiv
_atom_site_adp_type
_atom_site_occupancy
_atom_site_site_symmetry_order
_atom_site_calc_flag
_atom_site_refinement_flags_posn
_atom_site_refinement_flags_adp
_atom_site_refinement_flags_occupancy
_atom_site_disorder_assembly
_atom_site_disorder_group
N1 N 0.41853(16) 0.38719(18) 0.79478(15) 0.0292(4) Uani 1 1 d . . . . .
H1 H 0.4915 0.3939 0.7463 0.035 Uiso 1 1 calc R . . . .
C1 C 0.4759(2) 0.6554(2) 0.8570(2) 0.0345(5) Uani 1 1 d . . . . .
H1A H 0.5537 0.6609 0.8032 0.041 Uiso 1 1 calc R . . . .
C2 C 0.4447(2) 0.7815(2) 0.9303(2) 0.0420(5) Uani 1 1 d . . . . .
H2 H 0.5022 0.8739 0.9262 0.050 Uiso 1 1 calc R . . . .
C3 C 0.3272(3) 0.7760(2) 1.0126(2) 0.0433(6) Uani 1 1 d . . . . .
H3 H 0.3092 0.8643 1.0627 0.052 Uiso 1 1 calc R . . . .
C4 C 0.2404(2) 0.6430(2) 1.0191(2) 0.0385(5) Uani 1 1 d . . . . .
H4 H 0.1628 0.6408 1.0731 0.046 Uiso 1 1 calc R . . . .
C5 C 0.2671(2) 0.5063(2) 0.94356(18) 0.0296(4) Uani 1 1 d . . . . .
C6 C 0.1825(2) 0.3661(2) 0.94405(19) 0.0326(5) Uani 1 1 d . . . . .
H6 H 0.1010 0.3589 0.9933 0.039 Uiso 1 1 calc R . . . .
C7 C 0.2163(2) 0.2362(2) 0.87274(19) 0.0309(5) Uani 1 1 d . . . . .
C8 C 0.1334(2) 0.0897(2) 0.8707(2) 0.0430(5) Uani 1 1 d . . . . .
H8 H 0.0504 0.0780 0.9177 0.052 Uiso 1 1 calc R . . . .
C9 C 0.1739(3) -0.0322(3) 0.8013(2) 0.0479(6) Uani 1 1 d . . . . .
H9 H 0.1182 -0.1270 0.8002 0.057 Uiso 1 1 calc R . . . .
C10 C 0.3009(3) -0.0164(2) 0.7303(2) 0.0451(6) Uani 1 1 d . . . . .
H10 H 0.3284 -0.1015 0.6846 0.054 Uiso 1 1 calc R . . . .
C11 C 0.3831(2) 0.1201(2) 0.7276(2) 0.0371(5) Uani 1 1 d . . . . .
H11 H 0.4662 0.1287 0.6804 0.045 Uiso 1 1 calc R . . . .
C12 C 0.3410(2) 0.2495(2) 0.79748(18) 0.0287(4) Uani 1 1 d . . . . .
C13 C 0.3882(2) 0.5152(2) 0.86381(18) 0.0277(4) Uani 1 1 d . . . . .
O1 O 0.60291(14) 0.34549(17) 0.44697(14) 0.0433(4) Uani 1 1 d . . . . .
O2 O 0.66247(14) 0.43920(16) 0.67028(14) 0.0384(4) Uani 1 1 d . . . . .
O3 O 0.92840(15) 0.57414(19) 0.76347(13) 0.0462(4) Uani 1 1 d . . . . .
H3A H 0.8400 0.5432 0.7666 0.069 Uiso 1 1 calc GR . . . .
C14 C 0.89348(19) 0.4251(2) 0.39358(18) 0.0268(4) Uani 1 1 d . . . . .
H14 H 0.8218 0.3749 0.3217 0.032 Uiso 1 1 calc R . . . .
C15 C 0.85271(19) 0.45881(19) 0.52453(17) 0.0236(4) Uani 1 1 d . . . . .
C16 C 0.6944(2) 0.4114(2) 0.54846(19) 0.0282(4) Uani 1 1 d . . . . .
C17 C 0.9612(2) 0.5355(2) 0.63228(17) 0.0264(4) Uani 1 1 d . . . . .
O4 O -0.13293(16) 0.18322(16) 0.67900(16) 0.0454(4) Uani 1 1 d . . . . .
H4A H -0.2104 0.1351 0.6972 0.068 Uiso 1 1 calc GR . . . .
O5 O 0.33512(14) 0.26655(15) 0.47314(15) 0.0378(4) Uani 1 1 d . . . . .
H5 H 0.4230 0.2864 0.4628 0.057 Uiso 1 1 calc GR . . . .
O6 O 0.33634(17) 0.05419(18) 0.32518(18) 0.0578(5) Uani 1 1 d . . . . .
C18 C 0.13156(19) 0.0637(2) 0.45407(18) 0.0267(4) Uani 1 1 d . . . . .
C19 C 0.0605(2) 0.1523(2) 0.54319(19) 0.0284(4) Uani 1 1 d . . . . .
H19 H 0.1009 0.2545 0.5717 0.034 Uiso 1 1 calc R . . . .
C20 C -0.0696(2) 0.0910(2) 0.59015(19) 0.0290(4) Uani 1 1 d . . . . .
C21 C 0.2764(2) 0.1284(2) 0.4111(2) 0.0320(5) Uani 1 1 d . . . . .

loop_
_atom_site_aniso_label
_atom_site_aniso_U_11
_atom_site_aniso_U_22
_atom_site_aniso_U_33
_atom_site_aniso_U_23
_atom_site_aniso_U_13
_atom_site_aniso_U_12
N1 0.0229(8) 0.0381(10) 0.0264(8) 0.0063(7) 0.0090(7) 0.0066(7)
C1 0.0309(11) 0.0421(12) 0.0292(10) 0.0093(9) 0.0043(9) 0.0047(10)
C2 0.0480(13) 0.0344(12) 0.0404(12) 0.0080(10) 0.0012(10) 0.0045(10)
C3 0.0515(14) 0.0371(13) 0.0413(13) 0.0024(10) 0.0028(11) 0.0175(11)
C4 0.0361(12) 0.0498(14) 0.0318(11) 0.0046(10) 0.0076(9) 0.0185(11)
C5 0.0257(10) 0.0395(12) 0.0248(10) 0.0078(8) 0.0038(8) 0.0096(9)
C6 0.0238(10) 0.0490(13) 0.0266(10) 0.0100(9) 0.0086(8) 0.0092(9)
C7 0.0267(10) 0.0395(12) 0.0264(10) 0.0095(8) 0.0028(8) 0.0053(9)
C8 0.0381(12) 0.0477(14) 0.0440(13) 0.0199(11) 0.0072(10) 0.0021(11)
C9 0.0538(15) 0.0363(13) 0.0520(14) 0.0154(11) -0.0009(12) 0.0034(11)
C10 0.0551(15) 0.0367(13) 0.0431(13) 0.0062(10) -0.0027(11) 0.0152(11)
C11 0.0381(12) 0.0423(13) 0.0323(11) 0.0060(9) 0.0046(9) 0.0148(10)
C12 0.0255(10) 0.0358(11) 0.0238(10) 0.0068(8) 0.0011(8) 0.0058(9)
C13 0.0249(10) 0.0359(11) 0.0224(9) 0.0062(8) 0.0018(8) 0.0080(9)
O1 0.0212(7) 0.0587(10) 0.0370(8) 0.0001(7) 0.0051(6) -0.0076(7)
O2 0.0249(7) 0.0535(9) 0.0350(8) 0.0088(7) 0.0156(6) 0.0041(7)
O3 0.0301(8) 0.0713(11) 0.0247(7) -0.0027(7) 0.0127(6) -0.0028(8)
C14 0.0215(9) 0.0272(10) 0.0274(10) 0.0028(8) 0.0034(8) 0.0000(8)
C15 0.0197(9) 0.0230(9) 0.0269(10) 0.0057(7) 0.0070(7) 0.0019(8)
C16 0.0245(10) 0.0273(10) 0.0328(11) 0.0069(8) 0.0105(9) 0.0045(8)
C17 0.0254(10) 0.0299(10) 0.0218(9) 0.0036(8) 0.0080(8) 0.0034(8)
O4 0.0376(9) 0.0349(8) 0.0587(10) -0.0021(7) 0.0238(8) 0.0064(7)
O5 0.0231(7) 0.0346(8) 0.0507(9) 0.0074(7) 0.0099(7) -0.0028(6)
O6 0.0402(9) 0.0524(10) 0.0677(11) -0.0063(8) 0.0317(9) -0.0021(8)
C18 0.0206(9) 0.0299(10) 0.0286(10) 0.0072(8) 0.0036(8) 0.0032(8)
C19 0.0236(10) 0.0236(10) 0.0349(11) 0.0047(8) 0.0027(8) 0.0012(8)
C20 0.0244(10) 0.0294(10) 0.0325(10) 0.0043(8) 0.0062(8) 0.0069(8)
C21 0.0260(10) 0.0342(11) 0.0350(11) 0.0088(9) 0.0066(9) 0.0038(9)

loop_
_atom_type_symbol
_atom_type_description
_atom_type_scat_dispersion_real
_atom_type_scat_dispersion_imag
_atom_type_scat_source
C C 0.0033 0.0016 'International Tables Vol C Tables 4.2.6.8 and 6.1.1.4'
H H 0.0000 0.0000 'International Tables Vol C Tables 4.2.6.8 and 6.1.1.4'
N N 0.0061 0.0033 'International Tables Vol C Tables 4.2.6.8 and 6.1.1.4'
O O 0.0106 0.0060 'International Tables Vol C Tables 4.2.6.8 and 6.1.1.4'

loop_
_geom_angle_atom_site_label_1
_geom_angle_atom_site_label_2
_geom_angle_atom_site_label_3
_geom_angle
_geom_angle_site_symmetry_1
_geom_angle_site_symmetry_3
C12 N1 H1 118.1 . .
C12 N1 C13 123.87(16) . .
C13 N1 H1 118.1 . .
C2 C1 H1A 120.5 . .
C2 C1 C13 118.90(19) . .
C13 C1 H1A 120.5 . .
C1 C2 H2 119.2 . .
C1 C2 C3 121.6(2) . .
C3 C2 H2 119.2 . .
C2 C3 H3 119.8 . .
C4 C3 C2 120.5(2) . .
C4 C3 H3 119.8 . .
C3 C4 H4 119.7 . .
C3 C4 C5 120.5(2) . .
C5 C4 H4 119.7 . .
C6 C5 C4 123.88(18) . .
C6 C5 C13 118.37(17) . .
C13 C5 C4 117.75(19) . .
C5 C6 H6 119.2 . .
C5 C6 C7 121.64(18) . .
C7 C6 H6 119.2 . .
C6 C7 C8 123.76(19) . .
C6 C7 C12 118.36(18) . .
C12 C7 C8 117.88(19) . .
C7 C8 H8 119.6 . .
C9 C8 C7 120.8(2) . .
C9 C8 H8 119.6 . .
C8 C9 H9 119.8 . .
C8 C9 C10 120.4(2) . .
C10 C9 H9 119.8 . .
C9 C10 H10 119.3 . .
C11 C10 C9 121.4(2) . .
C11 C10 H10 119.3 . .
C10 C11 H11 120.4 . .
C10 C11 C12 119.2(2) . .
C12 C11 H11 120.4 . .
N1 C12 C7 118.83(17) . .
N1 C12 C11 120.83(18) . .
C11 C12 C7 120.34(18) . .
N1 C13 C1 120.43(17) . .
N1 C13 C5 118.86(17) . .
C1 C13 C5 120.71(18) . .
C17 O3 H3A 109.5 . .
C15 C14 H14 119.4 . .
C17 C14 H14 119.4 2_766 .
C17 C14 C15 121.30(16) 2_766 .
C14 C15 C16 119.58(16) . .
C14 C15 C17 119.05(16) . .
C17 C15 C16 121.37(16) . .
O1 C16 O2 124.45(17) . .
O1 C16 C15 117.90(16) . .
O2 C16 C15 117.64(16) . .
O3 C17 C14 118.24(16) . 2_766
O3 C17 C15 122.11(16) . .
C14 C17 C15 119.65(16) 2_766 .
C20 O4 H4A 109.5 . .
C21 O5 H5 109.5 . .
C19 C18 C20 119.49(17) . 2_556
C19 C18 C21 120.81(17) . .
C20 C18 C21 119.60(17) 2_556 .
C18 C19 H19 119.5 . .
C20 C19 C18 121.01(17) . .
C20 C19 H19 119.5 . .
O4 C20 C18 122.20(17) . 2_556
O4 C20 C19 118.31(17) . .
C19 C20 C18 119.49(17) . 2_556
O5 C21 C18 115.05(17) . .
O6 C21 O5 123.17(18) . .
O6 C21 C18 121.76(18) . .

loop_
_geom_bond_atom_site_label_1
_geom_bond_atom_site_label_2
_geom_bond_distance
_geom_bond_site_symmetry_2
N1 H1 0.8600 .
N1 C12 1.350(2) .
N1 C13 1.353(2) .
C1 H1A 0.9300 .
C1 C2 1.356(3) .
C1 C13 1.415(3) .
C2 H2 0.9300 .
C2 C3 1.411(3) .
C3 H3 0.9300 .
C3 C4 1.355(3) .
C4 H4 0.9300 .
C4 C5 1.429(3) .
C5 C6 1.388(3) .
C5 C13 1.422(3) .
C6 H6 0.9300 .
C6 C7 1.390(3) .
C7 C8 1.425(3) .
C7 C12 1.423(3) .
C8 H8 0.9300 .
C8 C9 1.351(3) .
C9 H9 0.9300 .
C9 C10 1.416(3) .
C10 H10 0.9300 .
C10 C11 1.356(3) .
C11 H11 0.9300 .
C11 C12 1.417(3) .
O1 C16 1.254(2) .
O2 C16 1.267(2) .
O3 H3A 0.8200 .
O3 C17 1.366(2) .
C14 H14 0.9300 .
C14 C15 1.386(2) .
C14 C17 1.384(2) 2_766
C15 C16 1.500(2) .
C15 C17 1.402(2) .
C17 C14 1.384(2) 2_766
O4 H4A 0.8200 .
O4 C20 1.362(2) .
O5 H5 0.8200 .
O5 C21 1.301(2) .
O6 C21 1.231(2) .
C18 C19 1.389(3) .
C18 C20 1.410(3) 2_556
C18 C21 1.488(3) .
C19 H19 0.9300 .
C19 C20 1.384(3) .
C20 C18 1.410(3) 2_556

loop_
_geom_hbond_atom_site_label_D
_geom_hbond_atom_site_label_H
_geom_hbond_atom_site_label_A
_geom_hbond_distance_DH
_geom_hbond_distance_HA
_geom_hbond_distance_DA
_geom_hbond_angle_DHA
_geom_hbond_site_symmetry_A
N1 H1 O2 0.86 1.82 2.6670(19) 168.9 .
O3 H3A O2 0.82 1.84 2.5616(19) 146.3 .
O4 H4A O6 0.82 1.87 2.596(2) 146.2 2_556
O5 H5 O1 0.82 1.68 2.4994(18) 174.2 .
